data_7716690
loop_
_publ_author_name
'Pradhan, Abinash'
'Rana, Rajanikanta'
'Rajaraman, Gopalan'
'Pradhan, Monalisa'
'Samal, Saroj L.'

_publ_section_title
;
 (C<sub>3</sub>H<sub>7</sub>NH<sub>3</sub>)<sub>4</sub>Bi<sub>1-<i>x</i></sub>Sb<sub><i>x</i></sub>I<sub>9</sub>:
 0D hybrid halide perovskite-like compounds with isolated triiodide units.
;
_journal_issue 32
_journal_name_full 'Dalton transactions (Cambridge, England : 2003)'
_journal_page_first 13628
_journal_page_last 13637
_journal_paper_doi 10.1039/d4dt01692k
_journal_volume 53
_journal_year 2024
_chemical_formula_moiety 'Bi I6, 2(I1.5), 4(C3 H10 N)'
_chemical_formula_sum 'C12 H40 Bi I9 N4'
_chemical_formula_weight 1591.56
_space_group_crystal_system monoclinic
_space_group_IT_number 12
_space_group_name_Hall '-C 2y'
_space_group_name_H-M_alt 'C 1 2/m 1'
_atom_sites_solution_hydrogens geom
_atom_sites_solution_primary dual
_audit_creation_date 2023-12-23
_audit_creation_method
;
Olex2 1.5-alpha
(compiled 2021.06.29 svn.r12e2184c for OlexSys, GUI svn.r6374)
;
_audit_update_record
;
2024-02-22 deposited with the CCDC.	2024-07-19 downloaded from the CCDC.
;
_cell_angle_alpha 90
_cell_angle_beta 101.706(4)
_cell_angle_gamma 90
_cell_formula_units_Z 2
_cell_length_a 12.0472(4)
_cell_length_b 12.4245(5)
_cell_length_c 12.7142(5)
_cell_measurement_reflns_used 4327
_cell_measurement_temperature 293(2)
_cell_measurement_theta_max 26.3160
_cell_measurement_theta_min 2.3720
_cell_volume 1863.49(12)
_computing_cell_refinement 'CrysAlisPro 1.171.41.93a (Rigaku OD, 2020)'
_computing_data_collection 'CrysAlisPro 1.171.41.93a (Rigaku OD, 2020)'
_computing_data_reduction 'CrysAlisPro 1.171.41.93a (Rigaku OD, 2020)'
_computing_molecular_graphics 'Olex2 1.5-alpha (Dolomanov et al., 2009)'
_computing_publication_material 'Olex2 1.5-alpha (Dolomanov et al., 2009)'
_computing_structure_refinement 'SHELXL 2018/3 (Sheldrick, 2015)'
_computing_structure_solution 'SHELXT 2018/2 (Sheldrick, 2018)'
_diffrn_ambient_temperature 293(2)
_diffrn_detector 'Hybrid Pixel Array Detector'
_diffrn_detector_area_resol_mean 10.0000
_diffrn_measured_fraction_theta_full 0.997
_diffrn_measured_fraction_theta_max 0.949
_diffrn_measurement_details
;
List of Runs (angles in degrees, time in seconds):

  # Type    Start    End  Width  t~exp~   \w     \q     \k     \f   Frames
#--------------------------------------------------------------------------
  1  \w    -77.00 -51.00   0.50   33.93    --   10.00 -51.00  19.00   52
  2  \w    -19.00  28.00   0.50   33.93    --   10.00 -51.00  19.00   94
  3  \w     38.00  63.00   0.50   33.93    --   10.00  51.00 165.00   50
  4  \w    -40.00  51.00   0.50   33.93    --  -10.20  51.00 165.00  182
  5  \w    -64.00  47.00   0.50   33.93    --   10.00 -38.00 -60.00  222
  6  \w    -76.00 -41.00   0.50   33.93    --   10.00 -57.00-120.00   70
  7  \w    -35.00  21.00   0.50   33.93    --   10.00 -57.00-120.00  112
  8  \w    -79.00 -31.00   0.50   33.93    --   10.00 -77.00 -60.00   96
  9  \w    -16.00  21.00   0.50   33.93    --   10.00 -77.00 -60.00   74
 10  \w    -39.00 -14.00   0.50   33.93    --  -10.20 -51.00  19.00   50
;
_diffrn_measurement_device 'four-circle diffractometer'
_diffrn_measurement_device_type 'XtaLAB Pro II AFC12 (RINC): Kappa single'
_diffrn_measurement_method '\w scans'
_diffrn_orient_matrix_type 'CrysAlisPro convention (1999,Acta A55,543-557)'
_diffrn_orient_matrix_UB_11 0.0493317000
_diffrn_orient_matrix_UB_12 0.0009463000
_diffrn_orient_matrix_UB_13 0.0413493000
_diffrn_orient_matrix_UB_21 0.0273783000
_diffrn_orient_matrix_UB_22 -0.0356782000
_diffrn_orient_matrix_UB_23 -0.0301544000
_diffrn_orient_matrix_UB_31 0.0207968000
_diffrn_orient_matrix_UB_32 0.0445458000
_diffrn_orient_matrix_UB_33 -0.0250376000
_diffrn_radiation_monochromator mirror
_diffrn_radiation_probe x-ray
_diffrn_radiation_type 'Mo K\a'
_diffrn_radiation_wavelength 0.71073
_diffrn_reflns_av_R_equivalents 0.0574
_diffrn_reflns_av_unetI/netI 0.0436
_diffrn_reflns_Laue_measured_fraction_full 0.997
_diffrn_reflns_Laue_measured_fraction_max 0.949
_diffrn_reflns_limit_h_max 14
_diffrn_reflns_limit_h_min -15
_diffrn_reflns_limit_k_max 15
_diffrn_reflns_limit_k_min -10
_diffrn_reflns_limit_l_max 15
_diffrn_reflns_limit_l_min -15
_diffrn_reflns_number 8376
_diffrn_reflns_point_group_measured_fraction_full 0.997
_diffrn_reflns_point_group_measured_fraction_max 0.949
_diffrn_reflns_theta_full 25.242
_diffrn_reflns_theta_max 26.974
_diffrn_reflns_theta_min 2.683
_diffrn_source 'micro-focus sealed X-ray tube'
_diffrn_source_type 'Rigaku (Mo) X-ray Source'
_exptl_absorpt_coefficient_mu 12.193
_exptl_absorpt_correction_T_max 1.00000
_exptl_absorpt_correction_T_min 0.36756
_exptl_absorpt_correction_type multi-scan
_exptl_absorpt_process_details
;
CrysAlisPro 1.171.41.93a (Rigaku Oxford Diffraction, 2020)
Empirical absorption correction using spherical harmonics,
implemented in SCALE3 ABSPACK scaling algorithm.
;
_exptl_crystal_density_diffrn 2.836
_exptl_crystal_description crystalline
_exptl_crystal_F_000 1400
_exptl_crystal_size_max 0.15
_exptl_crystal_size_mid 0.14
_exptl_crystal_size_min 0.12
_refine_diff_density_max 0.798
_refine_diff_density_min -0.685
_refine_diff_density_rms 0.146
_refine_ls_extinction_method none
_refine_ls_goodness_of_fit_ref 1.055
_refine_ls_hydrogen_treatment constr
_refine_ls_matrix_type full
_refine_ls_number_parameters 95
_refine_ls_number_reflns 2013
_refine_ls_number_restraints 113
_refine_ls_restrained_S_all 1.042
_refine_ls_R_factor_all 0.0451
_refine_ls_R_factor_gt 0.0340
_refine_ls_shift/su_max 0.001
_refine_ls_shift/su_mean 0.000
_refine_ls_structure_factor_coef Fsqd
_refine_ls_weighting_details 'w=1/[\s^2^(Fo^2^)+(0.0284P)^2^+2.2877P] where P=(Fo^2^+2Fc^2^)/3'
_refine_ls_weighting_scheme calc
_refine_ls_wR_factor_gt 0.0760
_refine_ls_wR_factor_ref 0.0789
_reflns_Friedel_coverage 0.000
_reflns_number_gt 1601
_reflns_number_total 2013
_reflns_threshold_expression 'I > 2\s(I)'
_cod_data_source_file d4dt01692k2.cif
_cod_data_source_block ab407_170223
_cod_depositor_comments 'Adding full bibliography for 7716690--7716700.cif.'
_cod_database_code 7716690
_shelx_shelxl_version_number 2018/3
_chemical_oxdiff_formula 'C H N Bi I'
_shelx_space_group_comment
;
The symmetry employed for this shelxl refinement is uniquely defined
by the following loop, which should always be used as a source of
symmetry information in preference to the above space-group names.
They are only intended as comments.
;
_reflns_odcompleteness_completeness 99.15
_reflns_odcompleteness_iscentric 1
_reflns_odcompleteness_theta 26.32
_olex2_refinement_description
;
1. Fixed Uiso
 At 1.2 times of:
  All C(H,H) groups, All N(H,H,H) groups
 At 1.5 times of:
  All C(H,H,H,H,H,H) groups
2. Restrained distances
 C3-C1 \\sim C5-C1
 with sigma of 0.04
 N1-C3 \\sim N2-C5
 with sigma of 0.02
 C3-C2 \\sim C5-C4
 with sigma of 0.02
 C1-C2 \\sim C1-C4
 with sigma of 0.02
 N1-C2 \\sim N2-C4
 with sigma of 0.04
3. Uiso/Uaniso restraints and constraints
C1 \\sim N1 \\sim C3 \\sim C2: within 2A with sigma of 0.04 and sigma for
terminal atoms of 0.08 within 2A
N1 \\sim C3 \\sim C1 \\sim C2 \\sim N2 \\sim C5 \\sim C4: within 2A with sigma
of 0.04 and sigma for terminal atoms of 0.08 within 2A
4. Rigid body (RIGU) restrains
 C1, N1, C3, C2
 with sigma for 1-2 distances of 0.004 and sigma for 1-3 distances of 0.004
 N1, C3, C1, C2, N2, C5, C4
 with sigma for 1-2 distances of 0.004 and sigma for 1-3 distances of 0.004
5. Others
 Fixed Sof: N1(0.7) H1A(0.7) H1B(0.7) H1C(0.7) C3(0.7) H3A(0.7) H3B(0.7)
 H1AA(0.7) H1AB(0.7) H1AC(0.7) H1BD(0.3) H1BE(0.3) H1BF(0.3) C2(0.7) H3C(0.7)
 H3D(0.7) N2(0.3) H2A(0.3) H2B(0.3) H2C(0.3) C5(0.3) H5A(0.3) H5B(0.3) C4(0.3)
 H5C(0.3) H5D(0.3)
6.a Secondary CH2 refined with riding coordinates:
 C3(H3A,H3B), C2(H3C,H3D), C5(H5A,H5B), C4(H5C,H5D)
6.b Me refined with riding coordinates:
 N1(H1A,H1B,H1C), C1(H1AA,H1AB,H1AC), C1(H1BD,H1BE,H1BF), N2(H2A,H2B,H2C)
;
_olex2_submission_special_instructions 'No special instructions were received'
_oxdiff_exptl_absorpt_empirical_details
;
Empirical correction (ABSPACK) includes:
- Absorption correction using spherical harmonics
- Frame scaling
;
_oxdiff_exptl_absorpt_empirical_full_max 2.804
_oxdiff_exptl_absorpt_empirical_full_min 0.355

loop_
_space_group_symop_operation_xyz
'x, y, z'
'-x, y, -z'
'x+1/2, y+1/2, z'
'-x+1/2, y+1/2, -z'
'-x, -y, -z'
'x, -y, z'
'-x+1/2, -y+1/2, -z'
'x+1/2, -y+1/2, z'

loop_
_atom_site_label
_atom_site_type_symbol
_atom_site_fract_x
_atom_site_fract_y
_atom_site_fract_z
_atom_site_U_iso_or_equiv
_atom_site_adp_type
_atom_site_occupancy
_atom_site_site_symmetry_order
_atom_site_calc_flag
_atom_site_refinement_flags_posn
_atom_site_refinement_flags_adp
_atom_site_refinement_flags_occupancy
_atom_site_disorder_assembly
_atom_site_disorder_group
Bi1 Bi 0.500000 0.500000 0.500000 0.05283(17) Uani 1 4 d S T P . .
I1 I 0.500000 0.25158(4) 0.500000 0.0659(2) Uani 1 2 d S T P . .
I2 I 0.25603(4) 0.500000 0.53907(5) 0.0643(2) Uani 1 2 d S T P . .
I3 I 0.40002(6) 0.500000 0.25703(5) 0.0739(2) Uani 1 2 d S T P . .
I5 I 0.000000 0.500000 0.000000 0.0987(4) Uani 1 4 d S T P . .
I4 I -0.01103(9) 0.500000 0.22877(9) 0.1278(4) Uani 1 2 d S T P . .
N1 N 0.2997(16) 0.2201(16) 0.6722(12) 0.084(4) Uani 0.7 1 d D U P A 1
H1A H 0.307609 0.148959 0.677140 0.100 Uiso 0.7 1 calc R U P A 1
H1B H 0.227814 0.236183 0.643906 0.100 Uiso 0.7 1 calc R U P A 1
H1C H 0.344288 0.246072 0.630315 0.100 Uiso 0.7 1 calc R U P A 1
C3 C 0.331(2) 0.2675(18) 0.7783(14) 0.176(8) Uani 0.7 1 d D U P A 1
H3A H 0.281913 0.220555 0.809180 0.211 Uiso 0.7 1 calc R U P A 1
H3B H 0.403660 0.230892 0.794975 0.211 Uiso 0.7 1 calc R U P A 1
C1 C 0.3420(14) 0.3534(11) 0.9476(11) 0.195(6) Uani 1 1 d D U . . .
H1AA H 0.390997 0.414605 0.964985 0.293 Uiso 0.7 1 calc R U P B 1
H1AB H 0.265417 0.374072 0.948458 0.293 Uiso 0.7 1 calc R U P B 1
H1AC H 0.365363 0.297589 0.999575 0.293 Uiso 0.7 1 calc R U P B 1
H1BD H 0.298055 0.391489 0.990678 0.293 Uiso 0.3 1 calc R U P C 2
H1BE H 0.384136 0.297088 0.989508 0.293 Uiso 0.3 1 calc R U P C 2
H1BF H 0.393555 0.402393 0.923960 0.293 Uiso 0.3 1 calc R U P C 2
C2 C 0.348(2) 0.314(2) 0.8423(15) 0.191(8) Uani 0.7 1 d D U P A 1
H3C H 0.333187 0.382564 0.804816 0.229 Uiso 0.7 1 calc R U P A 1
H3D H 0.430340 0.308219 0.854505 0.229 Uiso 0.7 1 calc R U P A 1
N2 N 0.274(3) 0.211(3) 0.693(2) 0.067(7) Uani 0.3 1 d D U P A 2
H2A H 0.210192 0.181958 0.656334 0.081 Uiso 0.3 1 calc R U P A 2
H2B H 0.300808 0.257850 0.651440 0.081 Uiso 0.3 1 calc R U P A 2
H2C H 0.325166 0.158932 0.712797 0.081 Uiso 0.3 1 calc R U P A 2
C5 C 0.252(3) 0.265(4) 0.788(3) 0.130(9) Uani 0.3 1 d D U P A 2
H5A H 0.189145 0.308842 0.750765 0.156 Uiso 0.3 1 calc R U P A 2
H5B H 0.214669 0.205193 0.815057 0.156 Uiso 0.3 1 calc R U P A 2
C4 C 0.267(3) 0.307(5) 0.855(3) 0.167(10) Uani 0.3 1 d D U P A 2
H5C H 0.215757 0.268930 0.891881 0.201 Uiso 0.3 1 calc R U P A 2
H5D H 0.224930 0.371482 0.828046 0.201 Uiso 0.3 1 calc R U P A 2

loop_
_atom_site_aniso_label
_atom_site_aniso_U_11
_atom_site_aniso_U_22
_atom_site_aniso_U_33
_atom_site_aniso_U_23
_atom_site_aniso_U_13
_atom_site_aniso_U_12
Bi1 0.0504(3) 0.0511(3) 0.0585(3) 0.000 0.0146(2) 0.000
I1 0.0676(4) 0.0462(3) 0.0877(5) 0.000 0.0247(3) 0.000
I2 0.0511(3) 0.0708(4) 0.0745(5) 0.000 0.0212(3) 0.000
I3 0.0810(4) 0.0861(5) 0.0552(4) 0.000 0.0151(3) 0.000
I5 0.0818(7) 0.0964(8) 0.1096(10) 0.000 -0.0002(6) 0.000
I4 0.1128(7) 0.1650(9) 0.1010(7) 0.000 0.0111(6) 0.000
N1 0.090(10) 0.109(9) 0.065(7) 0.009(6) 0.047(6) -0.030(7)
C3 0.250(19) 0.151(13) 0.110(10) -0.042(9) 0.001(14) -0.022(16)
C1 0.259(15) 0.197(12) 0.134(10) -0.071(9) 0.048(11) -0.046(12)
C2 0.259(19) 0.198(15) 0.121(11) -0.064(10) 0.051(14) -0.040(17)
N2 0.047(13) 0.106(18) 0.049(13) 0.028(12) 0.010(11) -0.026(11)
C5 0.15(2) 0.153(18) 0.109(14) -0.028(13) 0.074(14) -0.065(17)
C4 0.20(2) 0.188(19) 0.120(15) -0.049(13) 0.058(15) -0.037(19)

loop_
_atom_type_symbol
_atom_type_description
_atom_type_scat_dispersion_real
_atom_type_scat_dispersion_imag
_atom_type_scat_source
C C 0.0033 0.0016 'International Tables Vol C Tables 4.2.6.8 and 6.1.1.4'
H H 0.0000 0.0000 'International Tables Vol C Tables 4.2.6.8 and 6.1.1.4'
Bi Bi -4.1077 10.2566 'International Tables Vol C Tables 4.2.6.8 and 6.1.1.4'
I I -0.4742 1.8119 'International Tables Vol C Tables 4.2.6.8 and 6.1.1.4'
N N 0.0061 0.0033 'International Tables Vol C Tables 4.2.6.8 and 6.1.1.4'

loop_
_geom_angle_atom_site_label_1
_geom_angle_atom_site_label_2
_geom_angle_atom_site_label_3
_geom_angle
_geom_angle_site_symmetry_1
_geom_angle_site_symmetry_3
_geom_angle_publ_flag
I1 Bi1 I1 180.0 . 5_666 ?
I2 Bi1 I1 90.0 5_666 5_666 ?
I2 Bi1 I1 90.0 . . ?
I2 Bi1 I1 90.0 . 5_666 ?
I2 Bi1 I1 90.0 5_666 . ?
I2 Bi1 I2 180.0 . 5_666 ?
I2 Bi1 I3 88.276(19) 5_666 5_666 ?
I2 Bi1 I3 91.724(19) . 5_666 ?
I2 Bi1 I3 88.277(19) . . ?
I2 Bi1 I3 91.724(19) 5_666 . ?
I3 Bi1 I1 90.0 . 5_666 ?
I3 Bi1 I1 90.0 . . ?
I3 Bi1 I1 90.0 5_666 5_666 ?
I3 Bi1 I1 90.0 5_666 . ?
I3 Bi1 I3 180.0 . 5_666 ?
I4 I5 I4 180.0 5_565 . ?
H1A N1 H1B 109.5 . . ?
H1A N1 H1C 109.5 . . ?
H1B N1 H1C 109.5 . . ?
C3 N1 H1A 109.5 . . ?
C3 N1 H1B 109.5 . . ?
C3 N1 H1C 109.5 . . ?
N1 C3 H3A 93.8 . . ?
N1 C3 H3B 93.8 . . ?
H3A C3 H3B 103.1 . . ?
C2 C3 N1 168(3) . . ?
C2 C3 H3A 93.8 . . ?
C2 C3 H3B 93.8 . . ?
H1AA C1 H1AB 109.5 . . ?
H1AA C1 H1AC 109.5 . . ?
H1AB C1 H1AC 109.5 . . ?
H1BD C1 H1BE 109.5 . . ?
H1BD C1 H1BF 109.5 . . ?
H1BE C1 H1BF 109.5 . . ?
C2 C1 H1AA 109.5 . . ?
C2 C1 H1AB 109.5 . . ?
C2 C1 H1AC 109.5 . . ?
C4 C1 H1BD 109.5 . . ?
C4 C1 H1BE 109.5 . . ?
C4 C1 H1BF 109.5 . . ?
C3 C2 C1 157(3) . . ?
C3 C2 H3C 97.1 . . ?
C3 C2 H3D 97.1 . . ?
C1 C2 H3C 97.1 . . ?
C1 C2 H3D 97.1 . . ?
H3C C2 H3D 103.5 . . ?
H2A N2 H2B 109.5 . . ?
H2A N2 H2C 109.5 . . ?
H2B N2 H2C 109.5 . . ?
C5 N2 H2A 109.5 . . ?
C5 N2 H2B 109.5 . . ?
C5 N2 H2C 109.5 . . ?
N2 C5 H5A 96.5 . . ?
N2 C5 H5B 96.5 . . ?
H5A C5 H5B 103.4 . . ?
C4 C5 N2 159(4) . . ?
C4 C5 H5A 96.5 . . ?
C4 C5 H5B 96.5 . . ?
C1 C4 H5C 98.4 . . ?
C1 C4 H5D 98.4 . . ?
C5 C4 C1 153(5) . . ?
C5 C4 H5C 98.4 . . ?
C5 C4 H5D 98.4 . . ?
H5C C4 H5D 103.8 . . ?

loop_
_geom_bond_atom_site_label_1
_geom_bond_atom_site_label_2
_geom_bond_distance
_geom_bond_site_symmetry_2
_geom_bond_publ_flag
Bi1 I1 3.0864(6) 5_666 ?
Bi1 I1 3.0864(6) . ?
Bi1 I2 3.0786(5) 5_666 ?
Bi1 I2 3.0786(5) . ?
Bi1 I3 3.0795(7) . ?
Bi1 I3 3.0796(7) 5_666 ?
I5 I4 2.9384(12) . ?
I5 I4 2.9384(12) 5_565 ?
N1 H1A 0.8900 . ?
N1 H1B 0.8900 . ?
N1 H1C 0.8900 . ?
N1 C3 1.451(16) . ?
C3 H3A 0.9700 . ?
C3 H3B 0.9700 . ?
C3 C2 0.988(16) . ?
C1 H1AA 0.9600 . ?
C1 H1AB 0.9600 . ?
C1 H1AC 0.9600 . ?
C1 H1BD 0.9600 . ?
C1 H1BE 0.9600 . ?
C1 H1BF 0.9600 . ?
C1 C2 1.441(16) . ?
C1 C4 1.46(2) . ?
C2 H3C 0.9700 . ?
C2 H3D 0.9700 . ?
N2 H2A 0.8900 . ?
N2 H2B 0.8900 . ?
N2 H2C 0.8900 . ?
N2 C5 1.46(2) . ?
C5 H5A 0.9700 . ?
C5 H5B 0.9700 . ?
C5 C4 0.98(2) . ?
C4 H5C 0.9700 . ?
C4 H5D 0.9700 . ?

loop_
_geom_torsion_atom_site_label_1
_geom_torsion_atom_site_label_2
_geom_torsion_atom_site_label_3
_geom_torsion_atom_site_label_4
_geom_torsion
_geom_torsion_site_symmetry_1
_geom_torsion_site_symmetry_2
_geom_torsion_site_symmetry_3
_geom_torsion_site_symmetry_4
_geom_torsion_publ_flag
N1 C3 C2 C1 125(13) . . . . ?
N2 C5 C4 C1 -16(31) . . . . ?
